data_7203718
loop_
_publ_author_name
'J\'er\^ome Elha\"ik'
'Colin A. Kilner'
'Malcolm A. Halcrow'

_publ_section_title
;
 An iron(ii) complex salt that crystallises in three crystal forms, one
 of which undergoes a sterically controlled incomplete spin-state
 transition on cooling
;
_journal_issue 23
_journal_name_full CrystEngComm
_journal_page_first 151
_journal_paper_doi 10.1039/b417718e
_journal_volume 7
_journal_year 2005
_chemical_formula_moiety 'C26 H26 Fe N10 O4, 2[Cl O4], 0.75[C2 H3 N]'
_chemical_formula_sum 'C27.5 H28.25 Cl2 Fe N10.75 O12'
_chemical_formula_weight 828.11
_chemical_name_common
;
Bis(2,6-bis(3-hydroxymethylpyrazol-1-yl)pyridine)iron(ii)
diperchlorate acetonitrile solvate
;
_chemical_name_systematic
;
Bis[2,6-bis(3-hydroxymethylpyrazol-1-yl)pyridine]iron(II) diperchlorate
acetonitrile solvate
;
_space_group_IT_number 15
_symmetry_cell_setting monoclinic
_symmetry_space_group_name_Hall '-C 2yc'
_symmetry_space_group_name_H-M 'C 1 2/c 1'
_atom_sites_solution_hydrogens geom
_atom_sites_solution_primary direct
_atom_sites_solution_secondary difmap
_audit_creation_method SHELXL-97
_cell_angle_alpha 90.00
_cell_angle_beta 107.3812(4)
_cell_angle_gamma 90.00
_cell_formula_units_Z 8
_cell_length_a 22.4565(2)
_cell_length_b 11.6040(1)
_cell_length_c 27.9163(3)
_cell_measurement_reflns_used 53260
_cell_measurement_temperature 100(2)
_cell_measurement_theta_max 26.00
_cell_measurement_theta_min 2.00
_cell_volume 6942.41(11)
_computing_cell_refinement 'DENZO-SMN (Otwinowski & Minor, 1997)'
_computing_data_collection 'COLLECT (Nonius, 1999)'
_computing_data_reduction 'DENZO-SMN (Otwinowski & Minor, 1997)'
_computing_molecular_graphics 'ORTEX (McArdle, 1995)'
_computing_publication_material 'local program'
_computing_structure_refinement 'SHELXL-97 (Sheldrick, 1997)'
_computing_structure_solution 'SHELXS-97 (Sheldrick, 1990)'
_diffrn_ambient_temperature 100(2)
_diffrn_detector_area_resol_mean 9.091
_diffrn_measured_fraction_theta_full 0.997
_diffrn_measured_fraction_theta_max 0.997
_diffrn_measurement_device_type 'Nonius KappaCCD diffractometer'
_diffrn_measurement_method 'Area detector scans'
_diffrn_radiation_monochromator graphite
_diffrn_radiation_source 'fine-focus sealed tube'
_diffrn_radiation_type MoK\a
_diffrn_radiation_wavelength 0.71073
_diffrn_reflns_av_R_equivalents 0.1056
_diffrn_reflns_av_sigmaI/netI 0.0442
_diffrn_reflns_limit_h_max 27
_diffrn_reflns_limit_h_min -27
_diffrn_reflns_limit_k_max 14
_diffrn_reflns_limit_k_min -14
_diffrn_reflns_limit_l_max 34
_diffrn_reflns_limit_l_min -34
_diffrn_reflns_number 53260
_diffrn_reflns_theta_full 26.00
_diffrn_reflns_theta_max 26.00
_diffrn_reflns_theta_min 2.00
_exptl_absorpt_coefficient_mu 0.666
_exptl_absorpt_correction_T_max 0.878
_exptl_absorpt_correction_T_min 0.763
_exptl_absorpt_correction_type multi-scan
_exptl_absorpt_process_details
;
Using multiple and symmetry-related data measurements via the program SORTAV
See R.H. Blessing, Acta Cryst (1995), A51, 33-38
;
_exptl_crystal_colour Brown
_exptl_crystal_density_diffrn 1.585
_exptl_crystal_density_method 'not measured'
_exptl_crystal_description 'Rectangular Prism'
_exptl_crystal_F_000 3396
_exptl_crystal_size_max 0.43
_exptl_crystal_size_mid 0.26
_exptl_crystal_size_min 0.20
_refine_diff_density_max 1.182
_refine_diff_density_min -0.919
_refine_diff_density_rms 0.224
_refine_ls_extinction_coef 0.0134(12)
_refine_ls_extinction_expression Fc^*^=kFc[1+0.001xFc^2^\l^3^/sin(2\q)]^-1/4^
_refine_ls_extinction_method SHELXL
_refine_ls_goodness_of_fit_ref 1.094
_refine_ls_hydrogen_treatment constr
_refine_ls_matrix_type full
_refine_ls_number_parameters 700
_refine_ls_number_reflns 6821
_refine_ls_number_restraints 81
_refine_ls_restrained_S_all 1.108
_refine_ls_R_factor_all 0.1090
_refine_ls_R_factor_gt 0.0929
_refine_ls_shift/su_max 0.003
_refine_ls_shift/su_mean 0.000
_refine_ls_structure_factor_coef Fsqd
_refine_ls_weighting_details 'calc w=1/[\s^2^(Fo^2^)+(0.1714P)^2^+17.2852P] where P=(Fo^2^+2Fc^2^)/3'
_refine_ls_weighting_scheme calc
_refine_ls_wR_factor_gt 0.2487
_refine_ls_wR_factor_ref 0.2691
_reflns_number_gt 5732
_reflns_number_total 6821
_reflns_threshold_expression >2sigma(I)
_cod_data_source_file b417718e.txt
_cod_data_source_block je41100
_cod_depositor_comments
;
The following automatic conversions were performed:
'_symmetry_cell_setting' value 'Monoclinic' changed to 'monoclinic'
according to '/home/saulius/struct/CIF-dictionaries/cif_core.dic'
dictionary named 'cif_core.dic' version 2.4.1 from 2010-06-29.

Automatic conversion script
Id: cif_fix_enum 1527 2010-12-29 10:47:43Z saulius 
;
_cod_original_sg_symbol_H-M 'C 2/c'
_cod_original_formula_sum 'C27.50 H28.25 Cl2 Fe N10.75 O12'
_cod_database_code 7203718

loop_
_symmetry_equiv_pos_as_xyz
'x, y, z'
'-x, y, -z+1/2'
'x+1/2, y+1/2, z'
'-x+1/2, y+1/2, -z+1/2'
'-x, -y, -z'
'x, -y, z-1/2'
'-x+1/2, -y+1/2, -z'
'x+1/2, -y+1/2, z-1/2'

loop_
_atom_site_label
_atom_site_type_symbol
_atom_site_fract_x
_atom_site_fract_y
_atom_site_fract_z
_atom_site_U_iso_or_equiv
_atom_site_adp_type
_atom_site_occupancy
_atom_site_symmetry_multiplicity
_atom_site_calc_flag
_atom_site_refinement_flags
_atom_site_disorder_assembly
_atom_site_disorder_group
Fe1 Fe 0.58251(3) 0.31505(5) 0.64102(3) 0.0479(3) Uani 1 1 d . . .
N2 N 0.59105(15) 0.4673(3) 0.67783(13) 0.0412(8) Uani 1 1 d . . .
C3 C 0.54057(19) 0.5248(4) 0.68030(16) 0.0437(9) Uani 1 1 d . . .
C4 C 0.5445(2) 0.6270(4) 0.70669(17) 0.0535(11) Uani 1 1 d . . .
H4 H 0.5081 0.6673 0.7078 0.064 Uiso 1 1 calc R . .
C5 C 0.6038(2) 0.6681(4) 0.73143(18) 0.0536(11) Uani 1 1 d . . .
H5 H 0.6081 0.7380 0.7499 0.064 Uiso 1 1 calc R C .
C6 C 0.6565(2) 0.6093(4) 0.72971(17) 0.0502(10) Uani 1 1 d . . .
H6 H 0.6971 0.6364 0.7470 0.060 Uiso 1 1 calc R . .
C7 C 0.64732(18) 0.5093(4) 0.70178(16) 0.0429(9) Uani 1 1 d . . .
N8 N 0.48524(16) 0.4711(3) 0.65299(15) 0.0490(9) Uani 1 1 d . A .
N9 N 0.48904(16) 0.3673(3) 0.63083(15) 0.0516(9) Uani 1 1 d . A .
C10 C 0.4304(2) 0.3335(4) 0.60925(18) 0.0604(14) Uani 1 1 d D . .
C11 C 0.3890(2) 0.4185(5) 0.61814(19) 0.0660(15) Uani 1 1 d . A .
H11 H 0.3447 0.4158 0.6072 0.079 Uiso 1 1 calc R . .
C12 C 0.4250(2) 0.5041(5) 0.64528(19) 0.0582(13) Uani 1 1 d . . .
H12 H 0.4109 0.5732 0.6566 0.070 Uiso 1 1 calc R A .
C13A C 0.4163(8) 0.2231(12) 0.5798(6) 0.093(12) Uani 0.50 1 d PD A 1
H13A H 0.4555 0.1888 0.5769 0.112 Uiso 0.50 1 calc PR A 1
H13B H 0.3967 0.1672 0.5972 0.112 Uiso 0.50 1 calc PR A 1
O14A O 0.3743(6) 0.2478(13) 0.5300(4) 0.121(4) Uani 0.50 1 d PD A 1
H14A H 0.3952 0.2573 0.5098 0.181 Uiso 0.50 1 calc PR A 1
C13B C 0.4090(16) 0.226(2) 0.5813(11) 0.031(6) Uiso 0.20 1 d PD A 2
H13C H 0.3634 0.2282 0.5651 0.037 Uiso 0.20 1 calc PR A 2
H13D H 0.4189 0.1589 0.6042 0.037 Uiso 0.20 1 calc PR A 2
O14B O 0.4429(8) 0.2165(15) 0.5420(6) 0.057(4) Uiso 0.20 1 d PD A 2
H14B H 0.4461 0.2822 0.5304 0.069 Uiso 0.20 1 calc PR A 2
C13C C 0.4236(6) 0.2168(9) 0.5843(5) 0.100(18) Uiso 0.30 1 d PD A 3
H13E H 0.4462 0.2171 0.5588 0.120 Uiso 0.30 1 calc PR A 3
H13F H 0.4432 0.1579 0.6098 0.120 Uiso 0.30 1 calc PR A 3
O14C O 0.3596(6) 0.1852(9) 0.5605(5) 0.072(3) Uiso 0.30 1 d PRD A 3
H14C H 0.3369 0.2143 0.5764 0.108 Uiso 0.30 1 d PR A 3
N15 N 0.69544(15) 0.4414(3) 0.69374(14) 0.0446(8) Uani 1 1 d . B .
N16 N 0.67970(17) 0.3408(3) 0.66718(15) 0.0480(9) Uani 1 1 d . B .
C17 C 0.7337(2) 0.2986(4) 0.6647(2) 0.0548(12) Uani 1 1 d D . .
C18 C 0.7828(2) 0.3719(5) 0.6884(2) 0.0641(13) Uani 1 1 d . B .
H18 H 0.8256 0.3612 0.6912 0.077 Uiso 1 1 calc R . .
C19 C 0.7577(2) 0.4607(5) 0.7066(2) 0.0610(13) Uani 1 1 d . . .
H19 H 0.7794 0.5247 0.7249 0.073 Uiso 1 1 calc R B .
C20A C 0.7377(2) 0.1843(4) 0.6415(2) 0.056(3) Uani 0.60 1 d PD B 1
H20A H 0.7114 0.1824 0.6061 0.067 Uiso 0.60 1 calc PR B 1
H20B H 0.7813 0.1661 0.6431 0.067 Uiso 0.60 1 calc PR B 1
H20C H 0.7133 0.2210 0.5956 0.067 Uiso 0.25 1 d PR . .
H20D H 0.7049 0.1364 0.6383 0.067 Uiso 0.25 1 d PR . .
H20E H 0.7024 0.1387 0.6364 0.067 Uiso 0.15 1 d PR . .
H20F H 0.7740 0.1607 0.6400 0.067 Uiso 0.15 1 d PR . .
O21A O 0.7142(2) 0.1030(4) 0.6724(2) 0.084(2) Uani 0.60 1 d PRD B 1
H21A H 0.7271 0.0363 0.6693 0.126 Uiso 0.60 1 d PR B 1
C20B C 0.7321(2) 0.1965(4) 0.6311(2) 0.118(11) Uiso 0.40 1 d PRD B .
O21B O 0.7931(7) 0.1465(15) 0.6358(7) 0.080(4) Uiso 0.25 1 d PD B 2
H21B H 0.8083 0.1776 0.6149 0.120 Uiso 0.25 1 calc PR B 2
O21C O 0.7138(9) 0.2280(17) 0.5785(5) 0.049(4) Uiso 0.15 1 d PD B 3
H21C H 0.7453 0.2504 0.5708 0.073 Uiso 0.15 1 calc PR B 3
N22 N 0.57723(16) 0.1804(3) 0.59354(13) 0.0434(8) Uani 1 1 d . C .
C23 C 0.57609(19) 0.0720(4) 0.61032(15) 0.0487(10) Uani 1 1 d D . .
C24 C 0.5766(2) -0.0235(4) 0.5812(2) 0.0595(12) Uani 1 1 d . C .
H24 H 0.5766 -0.0994 0.5940 0.071 Uiso 1 1 calc R . .
C25 C 0.5773(3) -0.0037(4) 0.5328(2) 0.0649(14) Uani 1 1 d . . .
H25 H 0.5775 -0.0675 0.5116 0.078 Uiso 1 1 calc R C .
C26 C 0.5778(3) 0.1077(4) 0.51413(17) 0.0561(12) Uani 1 1 d . C .
H26 H 0.5780 0.1212 0.4806 0.067 Uiso 1 1 calc R . .
C27 C 0.5779(2) 0.1972(4) 0.54646(16) 0.0435(9) Uani 1 1 d . . .
N28A N 0.5743(10) 0.0502(9) 0.6589(4) 0.036(3) Uani 0.50 1 d PD C 1
N29A N 0.5820(7) 0.1465(9) 0.6859(4) 0.043(3) Uani 0.50 1 d PD C 1
C30A C 0.5806(5) 0.1112(9) 0.7311(4) 0.036(2) Uani 0.50 1 d PD C 1
C31A C 0.5743(4) -0.0083(8) 0.7323(4) 0.043(2) Uani 0.50 1 d PD C 1
H31A H 0.5722 -0.0539 0.7600 0.051 Uiso 0.50 1 calc PR C 1
C32A C 0.5716(5) -0.0462(9) 0.6852(4) 0.045(2) Uani 0.50 1 d PD C 1
H32A H 0.5686 -0.1236 0.6736 0.055 Uiso 0.50 1 calc PR C 1
C33A C 0.5880(4) 0.1935(10) 0.7736(3) 0.047(2) Uani 0.50 1 d PD C 1
H33A H 0.5534 0.1823 0.7883 0.057 Uiso 0.50 1 calc PR C 1
H33B H 0.6276 0.1767 0.8001 0.057 Uiso 0.50 1 calc PR C 1
O34A O 0.5884(7) 0.3103(11) 0.7581(6) 0.052(4) Uani 0.50 1 d PD C 1
H34A H 0.6252 0.3352 0.7669 0.079 Uiso 0.50 1 calc PR C 1
N28B N 0.5774(9) 0.0903(11) 0.6613(4) 0.043(3) Uani 0.50 1 d PD C 2
N29B N 0.5784(6) 0.1945(10) 0.6843(3) 0.046(3) Uani 0.50 1 d PD C 2
C30B C 0.5782(5) 0.1825(10) 0.7325(3) 0.053(3) Uani 0.50 1 d PD C 2
C31B C 0.5771(6) 0.0648(12) 0.7411(4) 0.052(3) Uani 0.50 1 d PD C 2
H31B H 0.5777 0.0285 0.7718 0.062 Uiso 0.50 1 calc PR C 2
C32B C 0.5748(5) 0.0108(11) 0.6970(4) 0.061(4) Uani 0.50 1 d PD C 2
H32B H 0.5718 -0.0702 0.6918 0.074 Uiso 0.50 1 calc PR C 2
C33B C 0.5814(10) 0.2831(14) 0.7658(7) 0.051(5) Uani 0.50 1 d PD C 2
H33C H 0.5807 0.2544 0.7990 0.061 Uiso 0.50 1 calc PR C 2
H33D H 0.6221 0.3217 0.7706 0.061 Uiso 0.50 1 calc PR C 2
O34B O 0.5320(4) 0.3698(8) 0.7488(3) 0.075(2) Uani 0.50 1 d PD C 2
H34B H 0.5021 0.3417 0.7261 0.112 Uiso 0.50 1 calc PR C 2
N35 N 0.57924(17) 0.3134(3) 0.53444(13) 0.0419(8) Uani 1 1 d . C .
N36 N 0.58049(15) 0.3941(3) 0.57045(12) 0.0411(8) Uani 1 1 d . C .
C37 C 0.5803(2) 0.4959(4) 0.54847(17) 0.0484(10) Uani 1 1 d D . .
C38 C 0.5801(3) 0.4808(4) 0.49871(19) 0.0577(12) Uani 1 1 d . C .
H38 H 0.5807 0.5397 0.4752 0.069 Uiso 1 1 calc R . .
C39 C 0.5790(2) 0.3645(4) 0.49045(16) 0.0515(11) Uani 1 1 d . . .
H39 H 0.5781 0.3268 0.4601 0.062 Uiso 1 1 calc R C .
C40A C 0.5839(7) 0.6081(7) 0.5767(4) 0.076(6) Uani 0.70 1 d PD C 1
H40A H 0.5534 0.6077 0.5960 0.091 Uiso 0.70 1 calc PR C 1
H40B H 0.6262 0.6185 0.6004 0.091 Uiso 0.70 1 calc PR C 1
O41A O 0.5696(5) 0.7015(5) 0.5401(2) 0.079(2) Uani 0.70 1 d PD C 1
H41A H 0.5308 0.7098 0.5287 0.118 Uiso 0.70 1 calc PR C 1
C40B C 0.5782(7) 0.6103(10) 0.5722(6) 0.044(8) Uiso 0.30 1 d PD C 2
H40C H 0.5342 0.6301 0.5684 0.053 Uiso 0.30 1 calc PR C 2
H40D H 0.6003 0.6045 0.6086 0.053 Uiso 0.30 1 calc PR C 2
O41B O 0.6061(7) 0.7023(10) 0.5511(6) 0.067(4) Uiso 0.30 1 d PRD C 2
H41B H 0.6344 0.7340 0.5740 0.101 Uiso 0.30 1 d PR C 2
Cl42A Cl 0.9229(4) 0.3452(10) 0.6283(3) 0.0419(19) Uani 0.50 1 d PD D 1
O43A O 0.9233(6) 0.4664(9) 0.6303(7) 0.088(6) Uani 0.50 1 d PD D 1
O44A O 0.9217(13) 0.303(2) 0.6754(6) 0.070(7) Uani 0.50 1 d PD D 1
O45A O 0.9779(7) 0.3032(18) 0.6183(8) 0.102(8) Uani 0.50 1 d PD D 1
O46A O 0.8684(5) 0.3080(12) 0.5902(5) 0.063(3) Uani 0.50 1 d PD D 1
Cl42B Cl 0.9208(5) 0.3342(12) 0.6289(4) 0.061(3) Uani 0.50 1 d PD E 2
O43B O 0.9213(11) 0.4548(13) 0.6260(11) 0.175(13) Uani 0.50 1 d PD E 2
O44B O 0.9306(13) 0.3051(18) 0.6803(6) 0.061(5) Uani 0.50 1 d PD E 2
O45B O 0.9728(5) 0.2894(12) 0.6140(5) 0.045(3) Uani 0.50 1 d PD E 2
O46B O 0.8639(7) 0.289(2) 0.5986(8) 0.135(10) Uani 0.50 1 d PD E 2
Cl47A Cl 0.7566(3) 0.2967(6) 0.8406(3) 0.086(2) Uiso 0.40 1 d PD F 1
O48A O 0.7364(9) 0.4075(11) 0.8483(8) 0.138(6) Uiso 0.40 1 d PD F 1
O49A O 0.7293(7) 0.2709(13) 0.7864(4) 0.090(4) Uiso 0.40 1 d PD F 1
O50A O 0.8213(5) 0.2952(13) 0.8461(6) 0.106(4) Uiso 0.40 1 d PD F 1
O51A O 0.7292(8) 0.2230(14) 0.8666(6) 0.148(6) Uiso 0.40 1 d PD F 1
Cl47B Cl 0.76060(18) 0.3349(5) 0.83109(12) 0.0851(10) Uani 0.60 1 d PD G 2
O48B O 0.7061(4) 0.4071(7) 0.8126(3) 0.096(2) Uani 0.60 1 d PD G 2
O49B O 0.7394(5) 0.2240(9) 0.8094(7) 0.165(7) Uani 0.60 1 d PD G 2
O50B O 0.8125(5) 0.3722(13) 0.8218(3) 0.156(6) Uani 0.60 1 d PD G 2
O51B O 0.7681(4) 0.3323(14) 0.8832(3) 0.162(6) Uani 0.60 1 d PD G 2
C52A C 0.7508(14) 0.028(3) 0.9172(11) 0.037(7) Uiso 0.20 1 d P H 1
C52B C 0.755(2) -0.125(5) 0.9958(18) 0.043(9) Uiso 0.10 1 d P I 2
C52C C 0.731(3) -0.021(6) 1.020(3) 0.044(18) Uiso 0.10 1 d P J 3
C52D C 0.730(2) 0.039(4) 1.0107(15) 0.031(9) Uiso 0.10 1 d P K 4
C52E C 0.746(2) -0.031(5) 1.0277(18) 0.024(11) Uiso 0.10 1 d P L 5
C52F C 0.7661(7) 0.0721(15) 0.9722(6) 0.026(3) Uiso 0.20 1 d P M 6
C52G C 0.755(3) -0.004(10) 0.931(4) 0.033(18) Uiso 0.10 1 d P N 7
C52H C 0.750(4) 0.018(9) 0.939(4) 0.035(18) Uiso 0.10 1 d P O 8
C52I C 0.750(3) 0.024(6) 0.992(3) 0.053(14) Uiso 0.10 1 d P P 9
C52J C 0.758(2) -0.205(4) 0.9948(17) 0.048(9) Uiso 0.10 1 d P . 10
C52K C 0.7481(14) -0.065(3) 0.9852(13) 0.019(6) Uiso 0.10 1 d P Q 11
C52L C 0.7480(16) -0.079(4) 1.0123(17) 0.029(7) Uiso 0.10 1 d P R 12
C52M C 0.746(3) 0.002(6) 0.961(3) 0.058(15) Uiso 0.10 1 d P S 13
C52N C 0.736(3) 0.032(6) 0.928(4) 0.046(18) Uiso 0.10 1 d P T 14
C52O C 0.7492(18) 0.013(4) 1.0148(17) 0.013(6) Uiso 0.10 1 d P U 15
C52P C 0.759(2) -0.024(5) 0.943(3) 0.028(14) Uiso 0.10 1 d P V 16
C52Q C 0.7397(19) -0.018(5) 0.997(2) 0.028(9) Uiso 0.10 1 d P W 17
C52R C 0.8226(16) 0.273(3) 0.9676(13) 0.032(7) Uiso 0.10 1 d P X 18
C52S C 0.8013(5) 0.1581(10) 0.9831(4) 0.020(2) Uiso 0.25 1 d P Y 19

loop_
_atom_site_aniso_label
_atom_site_aniso_U_11
_atom_site_aniso_U_22
_atom_site_aniso_U_33
_atom_site_aniso_U_23
_atom_site_aniso_U_13
_atom_site_aniso_U_12
Fe1 0.0311(4) 0.0496(5) 0.0618(5) -0.0139(3) 0.0117(3) -0.0007(2)
N2 0.0351(17) 0.0426(18) 0.0464(18) 0.0085(14) 0.0132(14) 0.0033(14)
C3 0.037(2) 0.049(2) 0.048(2) 0.0100(17) 0.0165(17) 0.0093(17)
C4 0.052(3) 0.059(3) 0.054(3) 0.008(2) 0.023(2) 0.018(2)
C5 0.060(3) 0.050(2) 0.049(2) -0.0004(19) 0.014(2) 0.011(2)
C6 0.047(2) 0.053(3) 0.048(2) -0.0025(19) 0.0109(18) -0.0002(19)
C7 0.036(2) 0.047(2) 0.046(2) 0.0064(17) 0.0118(16) 0.0034(16)
N8 0.0326(17) 0.055(2) 0.059(2) 0.0129(17) 0.0134(15) 0.0066(15)
N9 0.0333(17) 0.049(2) 0.065(2) 0.0177(18) 0.0031(16) -0.0028(15)
C10 0.045(3) 0.071(3) 0.057(3) 0.030(2) 0.002(2) -0.011(2)
C11 0.034(2) 0.105(4) 0.060(3) 0.029(3) 0.014(2) 0.001(2)
C12 0.037(2) 0.083(3) 0.056(3) 0.020(2) 0.018(2) 0.013(2)
C13A 0.057(9) 0.082(12) 0.094(15) 0.050(9) -0.049(9) -0.053(8)
O14A 0.116(9) 0.149(11) 0.096(8) 0.024(8) 0.029(7) 0.002(8)
N15 0.0360(17) 0.0423(18) 0.054(2) 0.0043(15) 0.0121(15) 0.0034(14)
N16 0.0413(19) 0.0432(18) 0.064(2) 0.0098(16) 0.0229(17) 0.0066(15)
C17 0.050(3) 0.049(2) 0.073(3) 0.013(2) 0.029(2) 0.013(2)
C18 0.035(2) 0.081(4) 0.075(3) 0.015(3) 0.015(2) 0.012(2)
C19 0.032(2) 0.073(3) 0.074(3) 0.001(3) 0.009(2) 0.000(2)
C20A 0.036(4) 0.047(4) 0.094(6) 0.001(4) 0.031(4) 0.020(3)
O21A 0.066(4) 0.072(4) 0.113(6) -0.019(4) 0.026(4) -0.005(3)
N22 0.0366(18) 0.055(2) 0.0365(17) 0.0055(14) 0.0080(14) -0.0021(14)
C23 0.035(2) 0.059(3) 0.048(2) 0.014(2) 0.0061(17) -0.0050(18)
C24 0.061(3) 0.047(3) 0.064(3) 0.017(2) 0.009(2) -0.004(2)
C25 0.085(4) 0.046(3) 0.060(3) -0.004(2) 0.017(3) -0.007(2)
C26 0.075(3) 0.049(3) 0.040(2) 0.0045(19) 0.012(2) -0.002(2)
C27 0.042(2) 0.047(2) 0.039(2) 0.0041(16) 0.0080(17) -0.0044(17)
N28A 0.039(4) 0.022(6) 0.043(5) 0.015(4) 0.005(3) -0.011(6)
N29A 0.035(5) 0.040(7) 0.051(6) 0.014(5) 0.006(4) 0.009(5)
C30A 0.031(4) 0.038(7) 0.036(6) 0.012(5) 0.005(4) 0.002(6)
C31A 0.047(5) 0.041(5) 0.040(5) 0.011(4) 0.013(4) -0.009(4)
C32A 0.043(5) 0.036(5) 0.055(5) 0.020(5) 0.012(4) -0.001(5)
C33A 0.049(5) 0.069(7) 0.024(4) 0.006(4) 0.009(3) -0.015(4)
O34A 0.054(6) 0.046(5) 0.057(7) 0.003(4) 0.016(4) 0.000(4)
N28B 0.038(5) 0.041(9) 0.050(7) 0.021(6) 0.012(5) -0.008(9)
N29B 0.029(4) 0.081(9) 0.024(4) 0.002(5) 0.003(3) 0.012(6)
C30B 0.036(5) 0.079(8) 0.046(6) 0.015(6) 0.015(4) 0.003(5)
C31B 0.042(6) 0.071(12) 0.039(6) 0.018(7) 0.007(4) 0.006(8)
C32B 0.040(5) 0.051(8) 0.091(12) 0.031(8) 0.015(6) 0.005(6)
C33B 0.057(8) 0.061(12) 0.028(5) -0.005(7) 0.004(5) -0.013(7)
O34B 0.071(5) 0.090(5) 0.065(5) -0.002(4) 0.024(4) -0.008(4)
N35 0.0456(19) 0.0448(19) 0.0338(16) 0.0020(13) 0.0096(14) -0.0010(14)
N36 0.0404(17) 0.0419(18) 0.0419(18) 0.0042(14) 0.0137(14) 0.0012(14)
C37 0.053(2) 0.045(2) 0.050(2) 0.0089(18) 0.0196(19) 0.0030(19)
C38 0.076(3) 0.050(3) 0.052(3) 0.012(2) 0.026(2) 0.004(2)
C39 0.067(3) 0.051(2) 0.038(2) 0.0050(18) 0.019(2) 0.001(2)
C40A 0.132(12) 0.045(5) 0.065(6) 0.024(4) 0.051(6) 0.024(5)
O41A 0.136(7) 0.045(3) 0.068(4) 0.020(2) 0.050(5) 0.025(4)
Cl42A 0.040(3) 0.052(3) 0.030(3) 0.0069(17) 0.005(2) 0.0061(19)
O43A 0.070(7) 0.041(6) 0.137(13) 0.033(7) 0.005(8) 0.002(5)
O44A 0.056(7) 0.117(15) 0.043(7) 0.031(8) 0.023(6) 0.048(8)
O45A 0.069(10) 0.155(17) 0.102(13) 0.000(10) 0.059(9) -0.008(9)
O46A 0.043(6) 0.096(7) 0.041(4) -0.006(5) -0.002(4) 0.026(5)
Cl42B 0.054(4) 0.067(5) 0.070(5) 0.007(3) 0.029(4) 0.013(3)
O43B 0.21(2) 0.088(14) 0.29(3) 0.060(15) 0.17(2) 0.072(14)
O44B 0.069(11) 0.073(10) 0.045(7) 0.006(6) 0.024(6) 0.030(7)
O45B 0.041(5) 0.056(5) 0.035(4) 0.006(4) 0.009(4) 0.017(4)
O46B 0.071(10) 0.21(2) 0.126(17) -0.087(15) 0.031(10) -0.022(10)
Cl47B 0.085(2) 0.113(3) 0.0545(16) -0.0028(18) 0.0175(14) 0.018(2)
O48B 0.104(6) 0.087(6) 0.096(6) -0.012(4) 0.031(5) 0.002(5)
O49B 0.100(8) 0.099(8) 0.33(2) -0.086(12) 0.113(11) -0.026(7)
O50B 0.123(8) 0.272(15) 0.084(6) -0.078(8) 0.047(6) -0.127(9)
O51B 0.068(5) 0.37(2) 0.054(5) 0.015(7) 0.019(4) -0.034(8)

loop_
_atom_type_symbol
_atom_type_description
_atom_type_scat_dispersion_real
_atom_type_scat_dispersion_imag
_atom_type_scat_source
C C 0.0033 0.0016 'International Tables Vol C Tables 4.2.6.8 and 6.1.1.4'
H H 0.0000 0.0000 'International Tables Vol C Tables 4.2.6.8 and 6.1.1.4'
N N 0.0061 0.0033 'International Tables Vol C Tables 4.2.6.8 and 6.1.1.4'
Fe Fe 0.3463 0.8444 'International Tables Vol C Tables 4.2.6.8 and 6.1.1.4'
O O 0.0106 0.0060 'International Tables Vol C Tables 4.2.6.8 and 6.1.1.4'
Cl Cl 0.1484 0.1585 'International Tables Vol C Tables 4.2.6.8 and 6.1.1.4'

loop_
_geom_angle_atom_site_label_1
_geom_angle_atom_site_label_2
_geom_angle_atom_site_label_3
_geom_angle
_geom_angle_site_symmetry_1
_geom_angle_site_symmetry_3
_geom_angle_publ_flag
N29B Fe1 N2 109.9(3) . . ?
N29B Fe1 N22 80.9(3) . . ?
N2 Fe1 N22 169.08(14) . . ?
N29B Fe1 N16 97.4(4) . . ?
N2 Fe1 N16 76.65(14) . . ?
N22 Fe1 N16 100.82(15) . . ?
N29B Fe1 N9 93.6(4) . . ?
N2 Fe1 N9 76.03(15) . . ?
N22 Fe1 N9 105.67(15) . . ?
N16 Fe1 N9 152.62(16) . . ?
N29B Fe1 N36 156.3(3) . . ?
N2 Fe1 N36 93.75(13) . . ?
N22 Fe1 N36 75.53(13) . . ?
N16 Fe1 N36 89.61(14) . . ?
N9 Fe1 N36 90.35(14) . . ?
N2 Fe1 N29A 118.4(3) . . ?
N22 Fe1 N29A 72.2(3) . . ?
N16 Fe1 N29A 96.0(4) . . ?
N9 Fe1 N29A 98.6(4) . . ?
N36 Fe1 N29A 147.8(3) . . ?
C7 N2 C3 118.9(4) . . ?
C7 N2 Fe1 120.4(3) . . ?
C3 N2 Fe1 120.7(3) . . ?
N2 C3 C4 122.4(4) . . ?
N2 C3 N8 112.3(4) . . ?
C4 C3 N8 125.3(4) . . ?
C3 C4 C5 117.2(4) . . ?
C6 C5 C4 121.2(4) . . ?
C7 C6 C5 116.9(4) . . ?
N2 C7 C6 123.4(4) . . ?
N2 C7 N15 111.9(4) . . ?
C6 C7 N15 124.7(4) . . ?
C12 N8 N9 111.7(4) . . ?
C12 N8 C3 129.9(4) . . ?
N9 N8 C3 118.3(3) . . ?
C10 N9 N8 106.0(4) . . ?
C10 N9 Fe1 141.4(4) . . ?
N8 N9 Fe1 112.6(2) . . ?
N9 C10 C11 109.0(5) . . ?
N9 C10 C13B 127.5(15) . . ?
C11 C10 C13B 123.5(14) . . ?
N9 C10 C13A 121.0(8) . . ?
C11 C10 C13A 130.0(8) . . ?
N9 C10 C13C 114.9(7) . . ?
C11 C10 C13C 136.0(6) . . ?
C12 C11 C10 106.9(4) . . ?
N8 C12 C11 106.3(5) . . ?
O14A C13A C10 108.9(12) . . ?
C10 C13B O14B 106.9(15) . . ?
O14C C13C C10 113.0(5) . . ?
C19 N15 N16 111.3(4) . . ?
C19 N15 C7 130.2(4) . . ?
N16 N15 C7 118.4(3) . . ?
C17 N16 N15 104.5(4) . . ?
C17 N16 Fe1 142.9(4) . . ?
N15 N16 Fe1 112.4(2) . . ?
N16 C17 C18 110.8(4) . . ?
N16 C17 C20A 121.6(5) . . ?
C18 C17 C20A 127.4(4) . . ?
N16 C17 C20B 118.0(5) . . ?
C18 C17 C20B 130.2(4) . . ?
C19 C18 C17 106.6(4) . . ?
C18 C19 N15 106.8(5) . . ?
O21A C20A C17 103.6(3) . . ?
O21C C20B C17 112.3(8) . . ?
O21B C20B C17 114.2(8) . . ?
C27 N22 C23 119.2(4) . . ?
C27 N22 Fe1 121.0(3) . . ?
C23 N22 Fe1 119.7(3) . . ?
N22 C23 C24 122.9(4) . . ?
N22 C23 N28A 121.2(6) . . ?
C24 C23 N28A 115.9(6) . . ?
N22 C23 N28B 102.2(6) . . ?
C24 C23 N28B 134.8(6) . . ?
C25 C24 C23 116.7(4) . . ?
C24 C25 C26 121.7(5) . . ?
C27 C26 C25 116.9(4) . . ?
N22 C27 C26 122.6(4) . . ?
N22 C27 N35 112.7(4) . . ?
C26 C27 N35 124.7(4) . . ?
N29A N28A C32A 114.1(8) . . ?
N29A N28A C23 111.2(8) . . ?
C32A N28A C23 134.4(9) . . ?
N28A N29A C30A 104.0(9) . . ?
N28A N29A Fe1 115.0(7) . . ?
C30A N29A Fe1 140.5(9) . . ?
N29A C30A C31A 110.9(9) . . ?
N29A C30A C33A 121.8(9) . . ?
C31A C30A C33A 127.3(9) . . ?
C32A C31A C30A 105.9(9) . . ?
N28A C32A C31A 105.0(9) . . ?
O34A C33A C30A 112.1(9) . . ?
N29B N28B C32B 104.7(9) . . ?
N29B N28B C23 126.3(8) . . ?
C32B N28B C23 129.0(10) . . ?
C30B N29B N28B 111.8(10) . . ?
C30B N29B Fe1 137.3(9) . . ?
N28B N29B Fe1 110.9(6) . . ?
N29B C30B C31B 106.1(9) . . ?
N29B C30B C33B 121.9(12) . . ?
C31B C30B C33B 131.9(11) . . ?
C32B C31B C30B 107.1(10) . . ?
C31B C32B N28B 110.3(10) . . ?
O34B C33B C30B 116.6(13) . . ?
C39 N35 N36 111.0(3) . . ?
C39 N35 C27 130.1(4) . . ?
N36 N35 C27 118.9(3) . . ?
C37 N36 N35 105.8(3) . . ?
C37 N36 Fe1 142.5(3) . . ?
N35 N36 Fe1 111.7(2) . . ?
N36 C37 C38 110.2(4) . . ?
N36 C37 C40B 125.5(7) . . ?
C38 C37 C40B 124.2(7) . . ?
N36 C37 C40A 122.2(5) . . ?
C38 C37 C40A 127.5(5) . . ?
C39 C38 C37 106.6(4) . . ?
N35 C39 C38 106.4(4) . . ?
O41A C40A C37 108.0(7) . . ?
O41B C40B C37 113.6(6) . . ?
O43A Cl42A O44A 108.1(11) . . ?
O43A Cl42A O46A 108.9(8) . . ?
O44A Cl42A O46A 109.8(12) . . ?
O43A Cl42A O45A 110.7(11) . . ?
O44A Cl42A O45A 108.8(11) . . ?
O46A Cl42A O45A 110.5(10) . . ?
O43B Cl42B O46B 111.0(13) . . ?
O43B Cl42B O44B 107.1(12) . . ?
O46B Cl42B O44B 110.9(13) . . ?
O43B Cl42B O45B 108.8(11) . . ?
O46B Cl42B O45B 111.0(11) . . ?
O44B Cl42B O45B 108.0(10) . . ?
O51A Cl47A O48A 105.8(11) . . ?
O51A Cl47A O50A 122.8(10) . . ?
O48A Cl47A O50A 111.3(10) . . ?
O51A Cl47A O49A 107.3(10) . . ?
O48A Cl47A O49A 106.7(10) . . ?
O50A Cl47A O49A 101.9(9) . . ?
O50B Cl47B O51B 111.3(6) . . ?
O50B Cl47B O49B 113.7(7) . . ?
O51B Cl47B O49B 109.7(9) . . ?
O50B Cl47B O48B 115.9(8) . . ?
O51B Cl47B O48B 102.1(6) . . ?
O49B Cl47B O48B 103.3(7) . . ?

loop_
_geom_bond_atom_site_label_1
_geom_bond_atom_site_label_2
_geom_bond_distance
_geom_bond_site_symmetry_2
_geom_bond_publ_flag
Fe1 N29B 1.869(11) . ?
Fe1 N2 2.024(4) . ?
Fe1 N22 2.030(4) . ?
Fe1 N16 2.106(4) . ?
Fe1 N9 2.121(4) . ?
Fe1 N36 2.161(3) . ?
Fe1 N29A 2.324(10) . ?
N2 C7 1.333(5) . ?
N2 C3 1.335(5) . ?
C3 C4 1.385(7) . ?
C3 N8 1.396(6) . ?
C4 C5 1.388(7) . ?
C5 C6 1.379(7) . ?
C6 C7 1.379(6) . ?
C7 N15 1.408(5) . ?
N8 C12 1.359(6) . ?
N8 N9 1.369(6) . ?
N9 C10 1.333(6) . ?
C10 C11 1.427(8) . ?
C10 C13B 1.475(18) . ?
C10 C13A 1.505(14) . ?
C10 C13C 1.511(11) . ?
C11 C12 1.360(8) . ?
C13A O14A 1.456(15) . ?
C13B O14B 1.514(19) . ?
C13C O14C 1.4388 . ?
N15 C19 1.354(6) . ?
N15 N16 1.371(5) . ?
N16 C17 1.329(6) . ?
C17 C18 1.392(8) . ?
C17 C20A 1.490(6) . ?
C17 C20B 1.506(6) . ?
C18 C19 1.345(8) . ?
C20A O21A 1.478(12) . ?
C20B O21C 1.447(14) . ?
C20B O21B 1.456(13) . ?
N22 C27 1.333(5) . ?
N22 C23 1.345(6) . ?
C23 C24 1.376(7) . ?
C23 N28A 1.392(8) . ?
C23 N28B 1.431(8) . ?
C24 C25 1.375(8) . ?
C25 C26 1.396(7) . ?
C26 C27 1.375(6) . ?
C27 N35 1.393(5) . ?
N28A N29A 1.329(9) . ?
N28A C32A 1.350(8) . ?
N29A C30A 1.338(9) . ?
C30A C31A 1.395(8) . ?
C30A C33A 1.493(12) . ?
C31A C32A 1.369(9) . ?
C33A O34A 1.423(12) . ?
N28B N29B 1.365(9) . ?
N28B C32B 1.372(9) . ?
N29B C30B 1.355(9) . ?
C30B C31B 1.388(9) . ?
C30B C33B 1.480(17) . ?
C31B C32B 1.369(10) . ?
C33B O34B 1.468(18) . ?
N35 C39 1.361(5) . ?
N35 N36 1.368(5) . ?
N36 C37 1.330(5) . ?
C37 C38 1.399(7) . ?
C37 C40B 1.491(12) . ?
C37 C40A 1.511(10) . ?
C38 C39 1.368(7) . ?
C40A O41A 1.458(9) . ?
C40B O41B 1.4486 . ?
Cl42A O43A 1.408(12) . ?
Cl42A O44A 1.411(12) . ?
Cl42A O46A 1.428(10) . ?
Cl42A O45A 1.431(12) . ?
Cl42B O43B 1.402(14) . ?
Cl42B O46B 1.407(14) . ?
Cl42B O44B 1.425(13) . ?
Cl42B O45B 1.447(11) . ?
Cl47A O51A 1.380(12) . ?
Cl47A O48A 1.401(13) . ?
Cl47A O50A 1.413(12) . ?
Cl47A O49A 1.483(12) . ?
Cl47B O50B 1.340(8) . ?
Cl47B O51B 1.414(8) . ?
Cl47B O49B 1.442(9) . ?
Cl47B O48B 1.445(8) . ?

loop_
_geom_hbond_atom_site_label_D
_geom_hbond_atom_site_label_H
_geom_hbond_atom_site_label_A
_geom_hbond_distance_DH
_geom_hbond_distance_HA
_geom_hbond_distance_DA
_geom_hbond_angle_DHA
_geom_hbond_site_symmetry_A
O14A H14A O41A 0.84 1.86 2.687(14) 169.5 5_666
O14B H14B O41B 0.84 2.23 2.67(2) 112.8 5_666
O14C H14C O51A 0.84 2.48 3.28(2) 158.2 2_656
O21A H21A O48A 0.84 1.84 2.664(17) 166.1 4_646
O21B H21B O46B 0.84 1.94 2.71(3) 150.5 .
O21C H21C O46B 0.84 2.58 3.32(3) 148.1 .
O34A H34A O49A 0.84 2.36 3.06(2) 141.3 .
O34B H34B N9 0.84 2.60 3.144(9) 123.3 .
O41A H41A N35 0.84 2.59 3.373(10) 156.7 5_666
O41B H41B O51B 0.84 2.44 3.244(18) 160.3 4_656
